data_2011838
loop_
_publ_author_name
'F\'abry, Jan'
'Krupkov\'a, Radmila'
'C\'isa\<rov\'a, Ivana'

_publ_section_title
;
 Ferroelastic <i>n</i>-heptylammonium dihydrogenarsenate
;
_journal_issue 4
_journal_name_full 'Acta Crystallographica Section C'
_journal_page_first 403
_journal_page_last 405
_journal_paper_doi 10.1107/S0108270100020850
_journal_volume 57
_journal_year 2001
_chemical_formula_iupac 'C7 H18 N + , [As (O)2 (OH)2 ] -'
_chemical_formula_moiety 'C7 H18 N + , H2 As O4 -'
_chemical_formula_structural '(C7 H15 N H3)+ (H2 As O4)-'
_chemical_formula_sum 'C7 H20 As N O4'
_chemical_formula_weight 257.16
_chemical_name_systematic ' n-heptylammonium dihydrogenarsenate'
_space_group_IT_number 14
_symmetry_cell_setting monoclinic
_symmetry_space_group_name_Hall '-P 2yn'
_symmetry_space_group_name_H-M 'P 1 21/n 1'
_cell_angle_alpha 90.00
_cell_angle_beta 90.595(2)
_cell_angle_gamma 90.00
_cell_formula_units_Z 8
_cell_length_a 9.3261(3)
_cell_length_b 32.34003(14)
_cell_length_c 7.5005(3)
_cell_measurement_reflns_used 24037
_cell_measurement_temperature 290.0(10)
_cell_measurement_theta_max 27.52
_cell_measurement_theta_min 1.02
_cell_volume 2262.08(12)
_computing_cell_refinement 'HKL Scalepack (Otwinowski & Minor, 1997)'
_computing_data_collection 'COLLECT (Nonius BV, 1997-2000)'
_computing_data_reduction 'HKL Denzo and Scalepack (Otwinowski & Minor, 1997)'
_computing_molecular_graphics 'ORTEPIII (Burnett & Johnson, 1996)'
_computing_publication_material JANA2000
_computing_structure_refinement 'JANA2000 (Pet\<r\'i\<cek & Du\<sek, 2000)'
_diffrn_ambient_temperature 290.0(10)
_diffrn_measured_fraction_theta_full .975
_diffrn_measurement_device 'Nonius KappaCCD'
_diffrn_measurement_method CCD
_diffrn_radiation_monochromator graphite
_diffrn_radiation_source 'fine-focus sealed X-ray tube'
_diffrn_radiation_type 'Mo K\a'
_diffrn_radiation_wavelength .71073
_diffrn_reflns_av_R_equivalents .0519
_diffrn_reflns_av_sigmaI/netI .0554
_diffrn_reflns_limit_h_max 12
_diffrn_reflns_limit_h_min -12
_diffrn_reflns_limit_k_max 41
_diffrn_reflns_limit_k_min -42
_diffrn_reflns_limit_l_max 9
_diffrn_reflns_limit_l_min 0
_diffrn_reflns_number 13013
_diffrn_reflns_theta_max 27.52
_diffrn_reflns_theta_min 1.26
_diffrn_standards_number 0
_exptl_absorpt_coefficient_mu 2.993
_exptl_absorpt_correction_T_max .860
_exptl_absorpt_correction_T_min .614
_exptl_absorpt_correction_type integration
_exptl_absorpt_process_details
;
Gaussian integration (Coppens et al., 1965)
;
_exptl_crystal_colour colourless
_exptl_crystal_density_diffrn 1.510
_exptl_crystal_density_meas ?
_exptl_crystal_density_method 'not measured'
_exptl_crystal_description prism
_exptl_crystal_F_000 1072
_exptl_crystal_size_max .22
_exptl_crystal_size_mid .12
_exptl_crystal_size_min .05
_refine_diff_density_max 1.22
_refine_diff_density_min -1.07
_refine_ls_extinction_method none
_refine_ls_goodness_of_fit_all 1.46
_refine_ls_goodness_of_fit_obs 1.92
_refine_ls_goodness_of_fit_ref 1.46
_refine_ls_hydrogen_treatment mixed
_refine_ls_matrix_type fullcycle
_refine_ls_number_constraints 27
_refine_ls_number_parameters 369
_refine_ls_number_reflns 4972
_refine_ls_number_restraints 65
_refine_ls_R_factor_all .0916
_refine_ls_R_factor_gt .0435
_refine_ls_shift/su_max .0012
_refine_ls_shift/su_mean .0000
_refine_ls_structure_factor_coef F
_refine_ls_weighting_details 'w = [\s^2^(F~o~) + 0.0001(F~o~)^2^]^-1^'
_refine_ls_weighting_scheme sigma
_refine_ls_wR_factor_all .0532
_refine_ls_wR_factor_ref .0532
_reflns_number_gt 2700
_reflns_number_total 4974
_reflns_threshold_expression I>3\s(I)
_cod_data_source_file av1066.cif
_cod_data_source_block C7ADA
_cod_depositor_comments
;
The following automatic conversions were performed:

'_exptl_crystal_density_meas' value 'not measured' was changed to '?'
- the value is perceived as not measured.

Automatic conversion script
Id: cif_fix_values 3008 2015-01-20 13:52:24Z robertas 
;
_cod_original_cell_volume 2262.10(10)
_cod_original_sg_symbol_H-M 'P 21/n'
_cod_database_code 2011838
_cod_database_fobs_code 2011838

loop_
_symmetry_equiv_pos_as_xyz
'x, y, z'
'-x+1/2, y+1/2, -z+1/2'
'-x, -y, -z'
'x+1/2, -y+1/2, z+1/2'

loop_
_atom_site_label
_atom_site_fract_x
_atom_site_fract_y
_atom_site_fract_z
_atom_site_U_iso_or_equiv
_atom_site_adp_type
_atom_site_refinement_flags
_atom_site_occupancy
_atom_site_type_symbol
As1 .06360(3) .298272(15) .25206(5) .02414(17) Uani . 1 As
O11 -.0637(2) .33579(11) .2237(4) .0426(13) Uani . 1 O
O21 .0972(2) .28957(9) .4659(3) .0367(11) Uani . 1 O
O31 .2013(2) .31177(9) .1279(3) .0343(10) Uani . 1 O
O41 -.0084(3) .25314(9) .1745(4) .0355(11) Uani . 1 O
As2 .55964(4) .295829(15) .26254(5) .02436(17) Uani . 1 As
O12 .4441(2) .33554(10) .2642(4) .0412(13) Uani . 1 O
O22 .5958(3) .28693(11) .0428(3) .0411(12) Uani . 1 O
O32 .7032(2) .31035(9) .3735(3) .0349(11) Uani . 1 O
O42 .4876(2) .25269(9) .3404(3) .0308(10) Uani . 1 O
N1 .2172(3) .69637(11) .2682(4) .0300(14) Uani . 1 N
C11 .1382(4) .65713(16) .2479(6) .0336(18) Uani . 1 C
C21 .2357(4) .61974(17) .2575(6) .0380(19) Uani . 1 C
C31 .1529(4) .57983(16) .2468(6) .038(2) Uani . 1 C
C41 .2446(4) .54138(16) .2510(6) .0378(19) Uani . 1 C
C51 .1619(4) .50152(17) .2502(6) .039(2) Uani . 1 C
C61 .2510(5) .46284(18) .2553(6) .047(2) Uani . 1 C
C71 .1678(5) .42272(18) .2568(7) .061(2) Uani . 1 C
N2 .7241(3) .69623(11) .2298(4) .0310(14) Uani . 1 N
C12 .6425(4) .65681(16) .2504(6) .0327(18) Uani . 1 C
C22 .7371(4) .62007(15) .2438(6) .0332(17) Uani . 1 C
C32 .6541(4) .57942(17) .2508(7) .041(2) Uani . 1 C
C42 .7455(5) .54140(16) .2482(6) .0362(18) Uani . 1 C
C52 .6610(4) .50092(17) .2473(7) .042(2) Uani . 1 C
C62 .7525(5) .46253(17) .2457(7) .042(2) Uani . 1 C
C72 .6649(5) .42279(17) .2445(7) .058(2) Uani . 1 C
H1n1 .245(3) .6968(11) .384(2) .044(8) Uiso D 1 H
H2n1 .170(3) .7180(8) .245(3) .044(8) Uiso D 1 H
H3n1 .293(2) .6959(10) .199(3) .044(8) Uiso D 1 H
H1c11 .084(2) .6558(13) .352(2) .047(6) Uiso D 1 H
H2c11 .079(2) .6512(13) .148(2) .047(6) Uiso D 1 H
H1c21 .294(3) .6238(14) .156(2) .058(7) Uiso D 1 H
H2c21 .295(3) .6198(14) .359(2) .058(7) Uiso D 1 H
H1c31 .092(2) .5789(14) .348(2) .048(6) Uiso D 1 H
H2c31 .097(2) .5760(13) .141(2) .048(6) Uiso D 1 H
H1c41 .308(2) .5418(13) .152(2) .048(6) Uiso D 1 H
H2c41 .301(2) .5402(13) .359(2) .048(6) Uiso D 1 H
H1c51 .105(2) .5037(12) .145(2) .038(5) Uiso D 1 H
H2c51 .101(2) .5025(13) .350(2) .038(5) Uiso D 1 H
H1c61 .300(3) .4616(13) .145(2) .049(7) Uiso D 1 H
H2c61 .319(2) .4656(14) .349(2) .049(7) Uiso D 1 H
H1c71 .097(3) .4245(13) .353(3) .079(6) Uiso D 1 H
H2c71 .219(4) .3977(10) .267(4) .079(6) Uiso D 1 H
H3c71 .119(3) .4232(13) .144(3) .079(6) Uiso D 1 H
H1n2 .782(2) .6946(9) .319(3) .034(7) Uiso D 1 H
H2n2 .664(3) .7180(8) .246(3) .034(7) Uiso D 1 H
H3n2 .775(2) .7002(9) .130(2) .034(7) Uiso D 1 H
H1c12 .588(2) .6588(13) .355(2) .047(6) Uiso D 1 H
H2c12 .581(2) .6578(13) .151(2) .047(6) Uiso D 1 H
H1c22 .787(3) .6211(14) .136(2) .058(7) Uiso D 1 H
H2c22 .804(2) .6199(14) .341(3) .058(7) Uiso D 1 H
H1c32 .591(2) .5774(14) .349(2) .048(6) Uiso D 1 H
H2c32 .602(2) .5769(14) .144(2) .048(6) Uiso D 1 H
H1c42 .792(2) .5416(13) .136(2) .048(6) Uiso D 1 H
H2c42 .817(2) .5417(13) .340(2) .048(6) Uiso D 1 H
H1c52 .600(2) .5016(12) .143(2) .038(5) Uiso D 1 H
H2c52 .604(2) .5005(13) .350(2) .038(5) Uiso D 1 H
H1c62 .820(2) .4658(14) .153(2) .049(7) Uiso D 1 H
H2c62 .802(3) .4617(13) .358(2) .049(7) Uiso D 1 H
H1c72 .597(3) .4203(13) .346(3) .079(6) Uiso D 1 H
H2c72 .731(4) .4004(11) .248(4) .079(6) Uiso D 1 H
H3c72 .612(3) .4222(13) .136(3) .079(6) Uiso D 1 H
Ho12 .360(2) .3273(11) .240(4) .018(11) Uiso D 1 H
Ho22 .611(6) .2631(10) -.009(6) .13(2) Uiso D 1 H
Ho41 -.002(4) .2451(14) .063(3) .065(16) Uiso D 1 H
Ho11 -.131(2) .3247(11) .282(5) .064(17) Uiso D 1 H

loop_
_atom_site_aniso_label
_atom_site_aniso_U_11
_atom_site_aniso_U_22
_atom_site_aniso_U_33
_atom_site_aniso_U_12
_atom_site_aniso_U_13
_atom_site_aniso_U_23
_atom_site_aniso_type_symbol
As1 .0220(2) .0281(3) .0226(2) -.0013(2) .00170(18) .0029(2) As
O11 .0260(16) .041(2) .061(2) .0058(16) .0077(15) .0180(17) O
O21 .0491(17) .041(2) .0203(16) -.0029(14) -.0037(13) .0063(13) O
O31 .0236(14) .048(2) .0314(17) -.0088(14) .0065(12) .0016(14) O
O41 .0472(16) .030(2) .0292(19) -.0120(15) .0065(14) -.0019(14) O
As2 .0227(2) .0284(3) .0222(2) -.0014(2) -.00044(18) -.0013(2) As
O12 .0298(18) .027(2) .067(2) -.0009(16) -.0076(15) -.0059(16) O
O22 .063(2) .039(2) .0217(17) -.0042(17) .0081(14) .0011(15) O
O32 .0227(14) .049(2) .0330(18) -.0075(14) -.0055(12) .0010(14) O
O42 .0375(15) .029(2) .0256(17) -.0084(14) -.0006(12) .0023(13) O
N1 .0227(18) .032(3) .035(2) .0039(18) -.0040(15) .0010(17) N
C11 .030(2) .033(3) .038(3) -.006(2) -.004(2) .002(2) C
C21 .030(2) .034(3) .050(3) -.002(2) .001(2) .004(2) C
C31 .036(2) .026(3) .051(3) .003(2) -.002(2) .000(2) C
C41 .038(2) .030(3) .045(3) -.010(2) -.001(2) -.001(2) C
C51 .043(2) .032(3) .043(3) -.003(2) .004(2) .004(2) C
C61 .057(3) .041(4) .042(3) .006(3) .003(2) -.002(2) C
C71 .081(4) .029(4) .072(4) .003(3) -.006(3) -.003(2) C
N2 .035(2) .028(2) .030(2) .006(2) .0004(16) .0025(17) N
C12 .027(2) .030(3) .042(3) .003(2) .006(2) .000(2) C
C22 .033(2) .027(3) .040(3) .002(2) .001(2) .000(2) C
C32 .037(2) .033(4) .054(3) -.006(2) .000(2) .002(2) C
C42 .041(2) .031(3) .036(3) .003(2) .003(2) .002(2) C
C52 .040(2) .031(4) .056(3) -.002(2) -.006(2) -.001(2) C
C62 .049(2) .033(3) .045(3) .000(3) .002(2) .004(2) C
C72 .080(4) .031(4) .065(4) -.007(3) -.007(3) .008(2) C

loop_
_atom_type_symbol
_atom_type_scat_dispersion_real
_atom_type_scat_dispersion_imag
_atom_type_scat_source
As .05 2.006 International_Tables_vol_IV_Table_2.2A_and_2.3.1
O .011 .006 International_Tables_vol_IV_Table_2.2A_and_2.3.1
N .004 .003 International_Tables_vol_IV_Table_2.2A_and_2.3.1
C .002 .002 International_Tables_vol_IV_Table_2.2A_and_2.3.1
H .000 .000 International_Tables_vol_IV_Table_2.2A_and_2.3.1

loop_
_geom_angle_atom_site_label_1
_geom_angle_atom_site_label_2
_geom_angle_atom_site_label_3
_geom_angle
_geom_angle_publ_flag
O11 As1 O21 111.45(15) no
O11 As1 O31 106.57(15) no
O11 As1 O41 107.11(14) no
O21 As1 O31 116.75(13) no
O21 As1 O41 104.77(15) no
O31 As1 O41 109.84(15) no
O12 As2 O22 105.62(16) no
O12 As2 O32 107.37(15) no
O12 As2 O42 112.28(14) no
O22 As2 O32 111.70(14) no
O22 As2 O42 106.42(15) no
O32 As2 O42 113.24(14) no

loop_
_geom_bond_atom_site_label_1
_geom_bond_atom_site_label_2
_geom_bond_site_symmetry_1
_geom_bond_site_symmetry_2
_geom_bond_distance
_geom_bond_publ_flag
As1 O11 . . 1.709(3) yes
As1 O21 . . 1.655(2) yes
As1 O31 . . 1.653(2) yes
As1 O41 . . 1.707(3) yes
As2 O12 . . 1.677(3) yes
As2 O22 . . 1.710(3) yes
As2 O32 . . 1.638(2) yes
As2 O42 . . 1.657(2) yes
N1 C11 . . 1.475(6) yes
C11 C21 . . 1.514(7) yes
C21 C31 . . 1.506(7) yes
C31 C41 . . 1.509(7) yes
C41 C51 . . 1.502(7) yes
C51 C61 . . 1.502(7) yes
C61 C71 . . 1.512(8) yes
N2 C12 . . 1.493(6) yes
C12 C22 . . 1.481(6) yes
C22 C32 . . 1.527(7) yes
C32 C42 . . 1.496(7) yes
C42 C52 . . 1.528(7) yes
C52 C62 . . 1.506(7) yes
C62 C72 . . 1.523(7) yes
N1 H1n1 . . .90(2) no
N1 H2n1 . . .84(2) no
N1 H3n1 . . .88(2) no
C11 H1c11 . . .94(2) no
C11 H2c11 . . .95(2) no
C21 H1c21 . . .95(2) no
C21 H2c21 . . .94(2) no
C31 H1c31 . . .95(2) no
C31 H2c31 . . .95(2) no
C41 H1c41 . . .95(2) no
C41 H2c41 . . .96(2) no
C51 H1c51 . . .95(2) no
C51 H2c51 . . .94(2) no
C61 H1c61 . . .95(2) no
C61 H2c61 . . .95(2) no
C71 H1c71 . . .98(3) no
C71 H2c71 . . .94(3) no
C71 H3c71 . . .96(2) no
O11 Ho11 . . .84(3) no
O41 Ho41 . . .88(2) no
O12 Ho12 . . .84(2) no
O22 Ho22 . . .88(4) no
N2 H1n2 . . .86(2) no
N2 H2n2 . . .91(2) no
N2 H3n2 . . .90(2) no
C12 H1c12 . . .95(2) no
C12 H2c12 . . .94(2) no
C22 H1c22 . . .94(2) no
C22 H2c22 . . .95(2) no
C32 H1c32 . . .95(2) no
C32 H2c32 . . .94(2) no
C42 H1c42 . . .95(2) no
C42 H2c42 . . .95(2) no
C52 H1c52 . . .96(2) no
C52 H2c52 . . .94(2) no
C62 H1c62 . . .95(2) no
C62 H2c62 . . .96(2) no
C72 H1c72 . . 1.00(3) no
C72 H2c72 . . .95(3) no
C72 H3c72 . . .95(2) no
O11 O32 . 1_455 2.592(4) yes
O21 O22 . 4_455 2.541(5) yes
O31 O12 . . 2.591(4) yes
O41 O42 . 4_454 2.513(4) yes
N1 O22 . 3_665 2.976(5) yes
N1 O32 . 3_666 2.789(4) yes
N1 O42 . 2_555 2.756(4) yes
N2 O21 . 3_666 2.850(4) yes
N2 O31 . 3_665 2.791(4) yes
N2 O41 . 2_555 2.824(5) yes

loop_
_geom_hbond_atom_site_label_D
_geom_hbond_atom_site_label_H
_geom_hbond_atom_site_label_A
_geom_hbond_site_symmetry_D
_geom_hbond_site_symmetry_H
_geom_hbond_site_symmetry_A
_geom_hbond_distance_DH
_geom_hbond_distance_DA
_geom_hbond_angle_DHA
_geom_hbond_publ_flag
O11 HO11 O32 1_555 1_555 1_455 .84(3) 2.592(4) 166(3) yes
O41 HO41 O42 1_555 1_555 4_454 .88(3) 2.513(4) 159(4) yes
O12 HO12 O31 1_555 1_555 1_555 .84(2) 2.591(4) 164(3) yes
O22 HO22 O21 1_555 1_555 4_554 .88(4) 2.541(5) 155(5) yes
N1 H3n1 O22 1_555 1_555 3_665 .88(3) 2.976(5) 152(3) yes
N1 H1n1 O32 1_555 1_555 3_666 .90(2) 2.789(4) 172(3) yes
N1 H2n1 O42 1_555 1_555 2_555 .84(3) 2.756(4) 159(3) yes
N2 H1n2 O21 1_555 1_555 3_666 .86(2) 2.850(4) 161(3) yes
N2 H3n2 O31 1_555 1_555 3_665 .90(2) 2.791(4) 148(2) yes
N2 H2n2 O41 1_555 1_555 2_555 .91(3) 2.824(5) 164(3) yes
